data_7103798
loop_
_publ_author_name
'Jin Liu'
'Elisia M. Murray'
'Young Junior,Victor G. '

_publ_section_title
;
&#x00F0; Stacking interactions in some crystalline cisoid 
E,E-1,4-diaryl-1,3-butadienes
;
_journal_name_full 'Chemical communications (Cambridge, England)'
_journal_paper_doi 10.1039/b301578e
_journal_year 2003
_chemical_formula_moiety '(C21 H10 F10) (C21 H20)'
_chemical_formula_sum 'C42 H30 F10'
_chemical_formula_weight 724.66
_chemical_name_common 02304aaa
_chemical_name_systematic
; 
? 
;
_space_group_IT_number 2
_symmetry_cell_setting triclinic
_symmetry_space_group_name_Hall '-P 1'
_symmetry_space_group_name_H-M 'P -1'
_atom_sites_solution_hydrogens geom
_atom_sites_solution_primary direct
_atom_sites_solution_secondary difmap
_audit_creation_method SHELXL-97
_cell_angle_alpha 103.043(5)
_cell_angle_beta 90.336(5)
_cell_angle_gamma 113.064(5)
_cell_formula_units_Z 2
_cell_length_a 10.550(3)
_cell_length_b 12.981(3)
_cell_length_c 13.366(3)
_cell_measurement_reflns_used 3239
_cell_measurement_temperature 173(2)
_cell_measurement_theta_max 24.62
_cell_measurement_theta_min 2.50
_cell_volume 1631.6(7)
_computing_cell_refinement 'Bruker SMART'
_computing_data_collection 'Bruker SMART'
_computing_data_reduction 'Bruker SAINT'
_computing_molecular_graphics 'Bruker SHELXTL'
_computing_publication_material 'Bruker SHELXTL'
_computing_structure_refinement 'SHELXL-97 (Sheldrick, 1997)'
_computing_structure_solution 'SHELXS-97 (Sheldrick, 1990)'
_diffrn_ambient_temperature 173(2)
_diffrn_measured_fraction_theta_full 0.994
_diffrn_measured_fraction_theta_max 0.994
_diffrn_measurement_device_type 'CCD area detector'
_diffrn_measurement_method 'phi and omega scans'
_diffrn_radiation_monochromator graphite
_diffrn_radiation_source 'normal-focus sealed tube'
_diffrn_radiation_type MoK\a
_diffrn_radiation_wavelength 0.71073
_diffrn_reflns_av_R_equivalents 0.0450
_diffrn_reflns_av_sigmaI/netI 0.0511
_diffrn_reflns_limit_h_max 12
_diffrn_reflns_limit_h_min -12
_diffrn_reflns_limit_k_max 14
_diffrn_reflns_limit_k_min -15
_diffrn_reflns_limit_l_max 15
_diffrn_reflns_limit_l_min 0
_diffrn_reflns_number 20077
_diffrn_reflns_theta_full 25.01
_diffrn_reflns_theta_max 25.01
_diffrn_reflns_theta_min 1.57
_exptl_absorpt_coefficient_mu 0.125
_exptl_absorpt_correction_T_max 0.9913
_exptl_absorpt_correction_T_min 0.9518
_exptl_absorpt_correction_type multi-scan
_exptl_absorpt_process_details 'TWINABS (Sheldrick, 2002)'
_exptl_crystal_colour Colorless
_exptl_crystal_density_diffrn 1.475
_exptl_crystal_density_meas 0
_exptl_crystal_density_method 'not measured'
_exptl_crystal_description Blocks
_exptl_crystal_F_000 744
_exptl_crystal_size_max 0.40
_exptl_crystal_size_mid 0.19
_exptl_crystal_size_min 0.07
_refine_diff_density_max 0.214
_refine_diff_density_min -0.195
_refine_diff_density_rms 0.043
_refine_ls_extinction_method none
_refine_ls_goodness_of_fit_ref 1.008
_refine_ls_hydrogen_treatment mixed
_refine_ls_matrix_type full
_refine_ls_number_parameters 470
_refine_ls_number_reflns 5744
_refine_ls_number_restraints 0
_refine_ls_restrained_S_all 1.008
_refine_ls_R_factor_all 0.0717
_refine_ls_R_factor_gt 0.0431
_refine_ls_shift/su_max 0.002
_refine_ls_shift/su_mean 0.000
_refine_ls_structure_factor_coef Fsqd
_refine_ls_weighting_details 'calc w=1/[\s^2^(Fo^2^)+(0.0390P)^2^+0.0500P] where P=(Fo^2^+2Fc^2^)/3'
_refine_ls_weighting_scheme calc
_refine_ls_wR_factor_gt 0.0874
_refine_ls_wR_factor_ref 0.0941
_reflns_number_gt 3884
_reflns_number_total 5744
_reflns_threshold_expression >2sigma(I)
_cod_data_source_file b301578e.txt
_cod_data_source_block 02304aaa
_cod_depositor_comments
;
The following automatic conversions were performed:
'_symmetry_cell_setting' value 'Triclinic' changed to 'triclinic'
according to '/home/saulius/struct/CIF-dictionaries/cif_core.dic'
dictionary named 'cif_core.dic' version 2.4.1 from 2010-06-29.

Automatic conversion script
Id: cif_fix_enum 1527 2010-12-29 10:47:43Z saulius 

The following automatic conversions were performed:

'_exptl_absorpt_correction_type' tag value 'multi-scans' was replaced
with 'multi-scan' value.

Automatic conversion script
Id: cif_fix_values 1646 2011-03-28 12:23:43Z adriana 
;
_cod_original_sg_symbol_H-M P-1
_cod_database_code 7103798

loop_
_symmetry_equiv_pos_as_xyz
'x, y, z'
'-x, -y, -z'

loop_
_atom_site_label
_atom_site_type_symbol
_atom_site_fract_x
_atom_site_fract_y
_atom_site_fract_z
_atom_site_U_iso_or_equiv
_atom_site_adp_type
_atom_site_occupancy
_atom_site_symmetry_multiplicity
_atom_site_calc_flag
_atom_site_refinement_flags
_atom_site_disorder_assembly
_atom_site_disorder_group
C1 C 0.7343(2) 0.58892(19) 0.39388(16) 0.0298(5) Uani 1 1 d . . .
C2 C 0.6126(2) 0.48530(19) 0.33646(16) 0.0297(5) Uani 1 1 d . . .
C3 C 0.5181(3) 0.53252(19) 0.29592(17) 0.0341(6) Uani 1 1 d . . .
H3A H 0.4491 0.4782 0.2362 0.041 Uiso 1 1 calc R . .
C4 C 0.4563(3) 0.5843(2) 0.38825(17) 0.0375(6) Uani 1 1 d . . .
H4A H 0.4179 0.5295 0.4322 0.045 Uiso 1 1 calc R . .
H4B H 0.3826 0.6052 0.3647 0.045 Uiso 1 1 calc R . .
C5 C 0.5833(3) 0.6935(2) 0.44706(18) 0.0390(6) Uani 1 1 d . . .
H5A H 0.5681 0.7646 0.4500 0.047 Uiso 1 1 calc R . .
H5B H 0.6024 0.6892 0.5183 0.047 Uiso 1 1 calc R . .
C6 C 0.7028(3) 0.6909(2) 0.38228(17) 0.0340(6) Uani 1 1 d . . .
H6A H 0.7852 0.7662 0.3934 0.041 Uiso 1 1 calc R . .
C7 C 0.6259(3) 0.64281(19) 0.27242(17) 0.0378(6) Uani 1 1 d . . .
H7A H 0.5839 0.6930 0.2538 0.045 Uiso 1 1 calc R . .
H7B H 0.6847 0.6263 0.2190 0.045 Uiso 1 1 calc R . .
C8 C 0.8479(3) 0.58908(19) 0.43910(16) 0.0325(6) Uani 1 1 d . . .
H8A H 0.8475 0.5150 0.4353 0.039 Uiso 1 1 calc R . .
C9 C 0.9733(3) 0.68790(19) 0.49393(17) 0.0309(6) Uani 1 1 d . . .
C10 C 0.9707(3) 0.7914(2) 0.55229(17) 0.0378(6) Uani 1 1 d . . .
H10A H 0.8850 0.7991 0.5578 0.045 Uiso 1 1 calc R . .
C11 C 1.0913(3) 0.8821(2) 0.60185(19) 0.0449(7) Uani 1 1 d . . .
H11A H 1.0874 0.9513 0.6413 0.054 Uiso 1 1 calc R . .
C12 C 1.2170(3) 0.8735(2) 0.59481(19) 0.0444(7) Uani 1 1 d . . .
H12A H 1.2997 0.9367 0.6281 0.053 Uiso 1 1 calc R . .
C13 C 1.2214(3) 0.7716(2) 0.53857(18) 0.0399(6) Uani 1 1 d . . .
H13A H 1.3076 0.7646 0.5338 0.048 Uiso 1 1 calc R . .
C14 C 1.1011(3) 0.6800(2) 0.48929(17) 0.0345(6) Uani 1 1 d . . .
H14A H 1.1057 0.6103 0.4516 0.041 Uiso 1 1 calc R . .
C15 C 0.5979(2) 0.37503(19) 0.32060(16) 0.0333(6) Uani 1 1 d . . .
H15A H 0.6726 0.3637 0.3493 0.040 Uiso 1 1 calc R . .
C16 C 0.4806(2) 0.26948(19) 0.26431(17) 0.0320(6) Uani 1 1 d . . .
C17 C 0.3439(3) 0.2585(2) 0.26340(18) 0.0380(6) Uani 1 1 d . . .
H17A H 0.3238 0.3213 0.2997 0.046 Uiso 1 1 calc R . .
C18 C 0.2371(3) 0.1571(2) 0.21016(19) 0.0433(7) Uani 1 1 d . . .
H18A H 0.1442 0.1507 0.2109 0.052 Uiso 1 1 calc R . .
C19 C 0.2640(3) 0.0650(2) 0.15596(19) 0.0438(7) Uani 1 1 d . . .
H19A H 0.1905 -0.0038 0.1184 0.053 Uiso 1 1 calc R . .
C20 C 0.3989(3) 0.0740(2) 0.15692(19) 0.0438(7) Uani 1 1 d . . .
H20A H 0.4182 0.0110 0.1200 0.053 Uiso 1 1 calc R . .
C21 C 0.5059(3) 0.17422(19) 0.21134(18) 0.0376(6) Uani 1 1 d . . .
H21A H 0.5980 0.1787 0.2129 0.045 Uiso 1 1 calc R . .
C22 C 0.1340(2) 0.40343(18) 0.10724(16) 0.0269(5) Uani 1 1 d . . .
C23 C 0.1186(2) 0.51112(18) 0.16148(16) 0.0280(5) Uani 1 1 d . . .
C24 C -0.0126(2) 0.46965(19) 0.21353(17) 0.0325(6) Uani 1 1 d . . .
H24A H -0.0229 0.5290 0.2713 0.039 Uiso 1 1 calc R . .
C25 C -0.1361(2) 0.40705(19) 0.12784(17) 0.0353(6) Uani 1 1 d . . .
H25A H -0.1302 0.4541 0.0778 0.042 Uiso 1 1 calc R . .
H25B H -0.2255 0.3903 0.1577 0.042 Uiso 1 1 calc R . .
C26 C -0.1203(2) 0.29360(19) 0.07561(18) 0.0359(6) Uani 1 1 d . . .
H26A H -0.2006 0.2249 0.0840 0.043 Uiso 1 1 calc R . .
H26B H -0.1105 0.2873 0.0011 0.043 Uiso 1 1 calc R . .
C27 C 0.0139(2) 0.30650(19) 0.13455(17) 0.0318(6) Uani 1 1 d . . .
H27A H 0.0268 0.2330 0.1280 0.038 Uiso 1 1 calc R . .
C28 C -0.0004(3) 0.36611(19) 0.24478(17) 0.0374(6) Uani 1 1 d . . .
H28A H 0.0827 0.3893 0.2935 0.045 Uiso 1 1 calc R . .
H28B H -0.0845 0.3193 0.2727 0.045 Uiso 1 1 calc R . .
C29 C 0.2383(2) 0.39882(18) 0.05223(16) 0.0288(5) Uani 1 1 d . . .
H29A H 0.3040 0.4708 0.0442 0.035 Uiso 1 1 calc R . .
C30 C 0.2640(2) 0.29636(18) 0.00259(16) 0.0274(5) Uani 1 1 d . . .
C31 C 0.1633(2) 0.18884(19) -0.04917(17) 0.0302(6) Uani 1 1 d . . .
F31 F 0.02956(13) 0.17313(10) -0.05928(10) 0.0389(3) Uani 1 1 d . . .
C32 C 0.1937(3) 0.09666(19) -0.09322(17) 0.0344(6) Uani 1 1 d . . .
F32 F 0.09087(16) -0.00615(11) -0.13988(11) 0.0540(4) Uani 1 1 d . . .
C33 C 0.3273(3) 0.1063(2) -0.08952(18) 0.0385(6) Uani 1 1 d . . .
F33 F 0.35705(17) 0.01532(12) -0.13104(12) 0.0591(5) Uani 1 1 d . . .
C34 C 0.4321(2) 0.2112(2) -0.04044(18) 0.0329(6) Uani 1 1 d . . .
F34 F 0.56323(14) 0.22159(11) -0.03499(11) 0.0453(4) Uani 1 1 d . . .
C35 C 0.3991(2) 0.30259(19) 0.00334(17) 0.0295(5) Uani 1 1 d . . .
F35 F 0.50452(14) 0.40348(10) 0.05067(10) 0.0390(3) Uani 1 1 d . . .
C36 C 0.2092(2) 0.61965(18) 0.16888(17) 0.0309(6) Uani 1 1 d . . .
H36A H 0.2879 0.6286 0.1319 0.037 Uiso 1 1 calc R . .
C37 C 0.2008(2) 0.72678(18) 0.22786(17) 0.0302(6) Uani 1 1 d . . .
F38 F -0.03789(14) 0.66899(10) 0.17641(10) 0.0407(4) Uani 1 1 d . . .
C38 C 0.0810(3) 0.74730(18) 0.23336(17) 0.0311(6) Uani 1 1 d . . .
F39 F -0.04026(15) 0.86502(11) 0.29076(11) 0.0467(4) Uani 1 1 d . . .
C39 C 0.0777(3) 0.8482(2) 0.29158(18) 0.0340(6) Uani 1 1 d . . .
F40 F 0.19261(17) 1.03086(11) 0.40706(10) 0.0505(4) Uani 1 1 d . . .
C40 C 0.1959(3) 0.93297(19) 0.34914(18) 0.0354(6) Uani 1 1 d . . .
F41 F 0.43399(17) 1.00161(11) 0.39896(11) 0.0545(4) Uani 1 1 d . . .
C41 C 0.3174(3) 0.91818(19) 0.34433(18) 0.0355(6) Uani 1 1 d . . .
C42 C 0.3190(2) 0.81772(19) 0.28404(18) 0.0325(6) Uani 1 1 d . . .
F42 F 0.44069(15) 0.80713(11) 0.28121(11) 0.0472(4) Uani 1 1 d . . .

loop_
_atom_site_aniso_label
_atom_site_aniso_U_11
_atom_site_aniso_U_22
_atom_site_aniso_U_33
_atom_site_aniso_U_23
_atom_site_aniso_U_13
_atom_site_aniso_U_12
C1 0.0308(14) 0.0359(13) 0.0257(12) 0.0087(10) 0.0087(11) 0.0159(12)
C2 0.0300(14) 0.0400(14) 0.0220(12) 0.0084(10) 0.0054(11) 0.0166(12)
C3 0.0341(14) 0.0423(14) 0.0273(13) 0.0070(11) 0.0009(11) 0.0175(13)
C4 0.0360(15) 0.0475(15) 0.0362(14) 0.0121(12) 0.0076(12) 0.0233(14)
C5 0.0398(16) 0.0446(14) 0.0364(14) 0.0078(11) 0.0040(13) 0.0220(14)
C6 0.0334(14) 0.0369(13) 0.0351(14) 0.0119(11) 0.0052(12) 0.0161(12)
C7 0.0411(16) 0.0497(15) 0.0335(14) 0.0159(11) 0.0076(12) 0.0265(14)
C8 0.0360(15) 0.0338(13) 0.0291(13) 0.0076(10) 0.0042(12) 0.0157(12)
C9 0.0352(15) 0.0343(13) 0.0260(12) 0.0108(10) 0.0018(11) 0.0150(12)
C10 0.0363(15) 0.0444(15) 0.0364(14) 0.0061(12) 0.0054(12) 0.0223(14)
C11 0.0463(18) 0.0376(14) 0.0430(15) -0.0009(12) -0.0016(14) 0.0147(14)
C12 0.0413(17) 0.0406(15) 0.0408(15) 0.0070(12) -0.0058(14) 0.0075(14)
C13 0.0308(15) 0.0540(16) 0.0386(15) 0.0152(13) 0.0013(13) 0.0190(14)
C14 0.0373(16) 0.0399(14) 0.0292(13) 0.0082(11) 0.0022(12) 0.0188(13)
C15 0.0295(14) 0.0426(14) 0.0304(13) 0.0111(11) 0.0023(11) 0.0160(13)
C16 0.0311(14) 0.0377(13) 0.0296(13) 0.0125(11) 0.0023(12) 0.0140(13)
C17 0.0350(16) 0.0424(15) 0.0375(14) 0.0122(12) 0.0012(13) 0.0151(14)
C18 0.0293(15) 0.0564(17) 0.0470(16) 0.0258(14) -0.0004(13) 0.0131(14)
C19 0.0392(17) 0.0406(15) 0.0416(15) 0.0152(12) -0.0055(14) 0.0033(14)
C20 0.0458(18) 0.0329(14) 0.0477(16) 0.0101(12) 0.0038(15) 0.0105(14)
C21 0.0316(15) 0.0373(14) 0.0447(15) 0.0118(12) 0.0034(13) 0.0139(13)
C22 0.0265(13) 0.0283(12) 0.0263(12) 0.0080(10) -0.0012(11) 0.0109(11)
C23 0.0306(14) 0.0326(13) 0.0223(12) 0.0072(10) 0.0016(11) 0.0141(12)
C24 0.0365(15) 0.0358(13) 0.0287(13) 0.0090(10) 0.0082(12) 0.0176(12)
C25 0.0260(13) 0.0402(14) 0.0401(14) 0.0110(11) 0.0074(12) 0.0132(12)
C26 0.0279(14) 0.0340(13) 0.0419(15) 0.0071(11) 0.0047(12) 0.0098(12)
C27 0.0314(14) 0.0285(12) 0.0363(14) 0.0110(10) 0.0077(12) 0.0113(12)
C28 0.0405(16) 0.0401(14) 0.0357(14) 0.0173(11) 0.0120(12) 0.0160(13)
C29 0.0276(13) 0.0250(12) 0.0309(13) 0.0052(10) 0.0019(11) 0.0087(11)
C30 0.0292(14) 0.0274(12) 0.0249(12) 0.0071(10) 0.0032(11) 0.0103(11)
C31 0.0259(14) 0.0330(13) 0.0313(13) 0.0069(11) 0.0010(11) 0.0122(12)
F31 0.0267(8) 0.0361(7) 0.0470(8) 0.0001(6) -0.0053(7) 0.0111(7)
C32 0.0337(15) 0.0258(13) 0.0359(14) 0.0012(10) -0.0041(12) 0.0074(12)
F32 0.0462(10) 0.0309(8) 0.0673(10) -0.0083(7) -0.0095(8) 0.0085(8)
C33 0.0449(17) 0.0331(14) 0.0401(15) 0.0003(11) 0.0033(13) 0.0232(14)
F33 0.0583(11) 0.0420(9) 0.0765(11) -0.0042(8) 0.0051(9) 0.0299(9)
C34 0.0266(14) 0.0429(15) 0.0347(14) 0.0107(11) 0.0074(12) 0.0191(13)
F34 0.0321(8) 0.0518(9) 0.0549(9) 0.0098(7) 0.0092(7) 0.0216(8)
C35 0.0273(14) 0.0279(12) 0.0272(12) 0.0048(10) 0.0043(11) 0.0057(12)
F35 0.0267(8) 0.0341(7) 0.0456(8) 0.0040(6) 0.0049(7) 0.0043(7)
C36 0.0300(14) 0.0333(13) 0.0325(13) 0.0084(10) 0.0064(11) 0.0157(12)
C37 0.0321(14) 0.0293(13) 0.0294(13) 0.0089(10) 0.0020(12) 0.0116(12)
F38 0.0311(8) 0.0354(7) 0.0532(9) 0.0082(6) -0.0019(7) 0.0126(7)
C38 0.0303(14) 0.0278(13) 0.0338(13) 0.0094(11) 0.0010(12) 0.0094(12)
F39 0.0420(9) 0.0441(8) 0.0625(10) 0.0141(7) 0.0143(8) 0.0257(8)
C39 0.0353(15) 0.0375(14) 0.0372(14) 0.0150(12) 0.0121(13) 0.0199(13)
F40 0.0692(11) 0.0344(8) 0.0486(9) 0.0024(6) 0.0062(8) 0.0259(8)
C40 0.0506(18) 0.0257(13) 0.0333(14) 0.0079(11) 0.0072(13) 0.0186(13)
F41 0.0524(10) 0.0360(8) 0.0609(10) 0.0001(7) -0.0165(9) 0.0100(8)
C41 0.0368(16) 0.0281(13) 0.0354(14) 0.0056(11) -0.0059(13) 0.0080(13)
C42 0.0295(14) 0.0335(14) 0.0378(14) 0.0111(11) 0.0031(12) 0.0151(13)
F42 0.0329(8) 0.0403(8) 0.0657(10) 0.0070(7) -0.0045(8) 0.0154(7)

loop_
_atom_type_symbol
_atom_type_description
_atom_type_scat_dispersion_real
_atom_type_scat_dispersion_imag
_atom_type_scat_source
C C 0.0033 0.0016 'International Tables Vol C Tables 4.2.6.8 and 6.1.1.4'
H H 0.0000 0.0000 'International Tables Vol C Tables 4.2.6.8 and 6.1.1.4'
F F 0.0171 0.0103 'International Tables Vol C Tables 4.2.6.8 and 6.1.1.4'

loop_
_geom_angle_atom_site_label_1
_geom_angle_atom_site_label_2
_geom_angle_atom_site_label_3
_geom_angle
_geom_angle_site_symmetry_1
_geom_angle_site_symmetry_3
_geom_angle_publ_flag
C8 C1 C2 126.3(2) . . ?
C8 C1 C6 129.2(2) . . ?
C2 C1 C6 104.42(19) . . ?
C15 C2 C1 125.8(2) . . ?
C15 C2 C3 128.9(2) . . ?
C1 C2 C3 105.13(18) . . ?
C2 C3 C7 100.37(19) . . ?
C2 C3 C4 108.20(18) . . ?
C7 C3 C4 101.21(18) . . ?
C2 C3 H3A 115.1 . . ?
C7 C3 H3A 115.1 . . ?
C4 C3 H3A 115.1 . . ?
C3 C4 C5 102.97(19) . . ?
C3 C4 H4A 111.2 . . ?
C5 C4 H4A 111.2 . . ?
C3 C4 H4B 111.2 . . ?
C5 C4 H4B 111.2 . . ?
H4A C4 H4B 109.1 . . ?
C6 C5 C4 103.56(19) . . ?
C6 C5 H5A 111.0 . . ?
C4 C5 H5A 111.0 . . ?
C6 C5 H5B 111.0 . . ?
C4 C5 H5B 111.0 . . ?
H5A C5 H5B 109.0 . . ?
C1 C6 C5 108.13(18) . . ?
C1 C6 C7 100.39(18) . . ?
C5 C6 C7 100.7(2) . . ?
C1 C6 H6A 115.2 . . ?
C5 C6 H6A 115.2 . . ?
C7 C6 H6A 115.2 . . ?
C3 C7 C6 94.43(17) . . ?
C3 C7 H7A 112.8 . . ?
C6 C7 H7A 112.8 . . ?
C3 C7 H7B 112.8 . . ?
C6 C7 H7B 112.8 . . ?
H7A C7 H7B 110.3 . . ?
C1 C8 C9 129.1(2) . . ?
C1 C8 H8A 115.4 . . ?
C9 C8 H8A 115.4 . . ?
C14 C9 C10 117.6(2) . . ?
C14 C9 C8 119.6(2) . . ?
C10 C9 C8 122.9(2) . . ?
C11 C10 C9 120.8(2) . . ?
C11 C10 H10A 119.6 . . ?
C9 C10 H10A 119.6 . . ?
C12 C11 C10 120.9(3) . . ?
C12 C11 H11A 119.6 . . ?
C10 C11 H11A 119.6 . . ?
C11 C12 C13 119.2(3) . . ?
C11 C12 H12A 120.4 . . ?
C13 C12 H12A 120.4 . . ?
C14 C13 C12 120.4(3) . . ?
C14 C13 H13A 119.8 . . ?
C12 C13 H13A 119.8 . . ?
C13 C14 C9 121.2(2) . . ?
C13 C14 H14A 119.4 . . ?
C9 C14 H14A 119.4 . . ?
C2 C15 C16 128.2(2) . . ?
C2 C15 H15A 115.9 . . ?
C16 C15 H15A 115.9 . . ?
C17 C16 C21 118.0(2) . . ?
C17 C16 C15 122.8(2) . . ?
C21 C16 C15 119.2(2) . . ?
C18 C17 C16 120.7(2) . . ?
C18 C17 H17A 119.7 . . ?
C16 C17 H17A 119.7 . . ?
C19 C18 C17 120.7(3) . . ?
C19 C18 H18A 119.7 . . ?
C17 C18 H18A 119.7 . . ?
C20 C19 C18 119.4(2) . . ?
C20 C19 H19A 120.3 . . ?
C18 C19 H19A 120.3 . . ?
C19 C20 C21 120.3(3) . . ?
C19 C20 H20A 119.9 . . ?
C21 C20 H20A 119.9 . . ?
C20 C21 C16 120.9(2) . . ?
C20 C21 H21A 119.5 . . ?
C16 C21 H21A 119.5 . . ?
C29 C22 C23 125.6(2) . . ?
C29 C22 C27 129.4(2) . . ?
C23 C22 C27 104.83(19) . . ?
C36 C23 C22 126.4(2) . . ?
C36 C23 C24 128.5(2) . . ?
C22 C23 C24 104.79(18) . . ?
C23 C24 C28 99.84(19) . . ?
C23 C24 C25 107.71(18) . . ?
C28 C24 C25 101.23(18) . . ?
C23 C24 H24A 115.4 . . ?
C28 C24 H24A 115.4 . . ?
C25 C24 H24A 115.4 . . ?
C24 C25 C26 103.63(19) . . ?
C24 C25 H25A 111.0 . . ?
C26 C25 H25A 111.0 . . ?
C24 C25 H25B 111.0 . . ?
C26 C25 H25B 111.0 . . ?
H25A C25 H25B 109.0 . . ?
C27 C26 C25 102.95(18) . . ?
C27 C26 H26A 111.2 . . ?
C25 C26 H26A 111.2 . . ?
C27 C26 H26B 111.2 . . ?
C25 C26 H26B 111.2 . . ?
H26A C26 H26B 109.1 . . ?
C22 C27 C28 100.66(18) . . ?
C22 C27 C26 108.01(18) . . ?
C28 C27 C26 100.9(2) . . ?
C22 C27 H27A 115.1 . . ?
C28 C27 H27A 115.1 . . ?
C26 C27 H27A 115.1 . . ?
C27 C28 C24 94.56(17) . . ?
C27 C28 H28A 112.8 . . ?
C24 C28 H28A 112.8 . . ?
C27 C28 H28B 112.8 . . ?
C24 C28 H28B 112.8 . . ?
H28A C28 H28B 110.3 . . ?
C22 C29 C30 128.2(2) . . ?
C22 C29 H29A 115.9 . . ?
C30 C29 H29A 115.9 . . ?
C35 C30 C31 114.2(2) . . ?
C35 C30 C29 120.0(2) . . ?
C31 C30 C29 125.8(2) . . ?
F31 C31 C32 117.0(2) . . ?
F31 C31 C30 120.0(2) . . ?
C32 C31 C30 123.0(2) . . ?
F32 C32 C33 119.2(2) . . ?
F32 C32 C31 120.1(2) . . ?
C33 C32 C31 120.7(2) . . ?
F33 C33 C32 120.8(2) . . ?
F33 C33 C34 120.2(2) . . ?
C32 C33 C34 119.0(2) . . ?
F34 C34 C35 121.1(2) . . ?
F34 C34 C33 119.7(2) . . ?
C35 C34 C33 119.2(2) . . ?
F35 C35 C34 117.3(2) . . ?
F35 C35 C30 118.9(2) . . ?
C34 C35 C30 123.8(2) . . ?
C23 C36 C37 127.3(2) . . ?
C23 C36 H36A 116.3 . . ?
C37 C36 H36A 116.3 . . ?
C38 C37 C42 114.7(2) . . ?
C38 C37 C36 125.1(2) . . ?
C42 C37 C36 120.2(2) . . ?
F38 C38 C39 116.9(2) . . ?
F38 C38 C37 120.2(2) . . ?
C39 C38 C37 122.9(2) . . ?
F39 C39 C40 119.8(2) . . ?
F39 C39 C38 120.2(2) . . ?
C40 C39 C38 120.0(2) . . ?
F40 C40 C41 120.5(2) . . ?
F40 C40 C39 120.1(2) . . ?
C41 C40 C39 119.4(2) . . ?
F41 C41 C40 119.8(2) . . ?
F41 C41 C42 120.6(2) . . ?
C40 C41 C42 119.7(2) . . ?
F42 C42 C41 117.7(2) . . ?
F42 C42 C37 119.1(2) . . ?
C41 C42 C37 123.2(2) . . ?

loop_
_geom_bond_atom_site_label_1
_geom_bond_atom_site_label_2
_geom_bond_distance
_geom_bond_site_symmetry_2
_geom_bond_publ_flag
C1 C8 1.338(3) . ?
C1 C2 1.489(3) . ?
C1 C6 1.524(3) . ?
C2 C15 1.344(3) . ?
C2 C3 1.512(3) . ?
C3 C7 1.541(3) . ?
C3 C4 1.542(3) . ?
C3 H3A 1.0000 . ?
C4 C5 1.556(3) . ?
C4 H4A 0.9900 . ?
C4 H4B 0.9900 . ?
C5 C6 1.541(3) . ?
C5 H5A 0.9900 . ?
C5 H5B 0.9900 . ?
C6 C7 1.543(3) . ?
C6 H6A 1.0000 . ?
C7 H7A 0.9900 . ?
C7 H7B 0.9900 . ?
C8 C9 1.473(3) . ?
C8 H8A 0.9500 . ?
C9 C14 1.392(3) . ?
C9 C10 1.403(3) . ?
C10 C11 1.382(3) . ?
C10 H10A 0.9500 . ?
C11 C12 1.375(4) . ?
C11 H11A 0.9500 . ?
C12 C13 1.384(3) . ?
C12 H12A 0.9500 . ?
C13 C14 1.383(3) . ?
C13 H13A 0.9500 . ?
C14 H14A 0.9500 . ?
C15 C16 1.473(3) . ?
C15 H15A 0.9500 . ?
C16 C17 1.392(3) . ?
C16 C21 1.403(3) . ?
C17 C18 1.384(3) . ?
C17 H17A 0.9500 . ?
C18 C19 1.383(4) . ?
C18 H18A 0.9500 . ?
C19 C20 1.381(4) . ?
C19 H19A 0.9500 . ?
C20 C21 1.381(3) . ?
C20 H20A 0.9500 . ?
C21 H21A 0.9500 . ?
C22 C29 1.340(3) . ?
C22 C23 1.493(3) . ?
C22 C27 1.512(3) . ?
C23 C36 1.338(3) . ?
C23 C24 1.512(3) . ?
C24 C28 1.545(3) . ?
C24 C25 1.550(3) . ?
C24 H24A 1.0000 . ?
C25 C26 1.554(3) . ?
C25 H25A 0.9900 . ?
C25 H25B 0.9900 . ?
C26 C27 1.548(3) . ?
C26 H26A 0.9900 . ?
C26 H26B 0.9900 . ?
C27 C28 1.540(3) . ?
C27 H27A 1.0000 . ?
C28 H28A 0.9900 . ?
C28 H28B 0.9900 . ?
C29 C30 1.472(3) . ?
C29 H29A 0.9500 . ?
C30 C35 1.395(3) . ?
C30 C31 1.396(3) . ?
C31 F31 1.345(3) . ?
C31 C32 1.366(3) . ?
C32 F32 1.352(3) . ?
C32 C33 1.365(4) . ?
C33 F33 1.341(3) . ?
C33 C34 1.384(3) . ?
C34 F34 1.336(3) . ?
C34 C35 1.373(3) . ?
C35 F35 1.352(2) . ?
C36 C37 1.472(3) . ?
C36 H36A 0.9500 . ?
C37 C38 1.389(3) . ?
C37 C42 1.396(3) . ?
F38 C38 1.351(3) . ?
C38 C39 1.377(3) . ?
F39 C39 1.345(3) . ?
C39 C40 1.375(3) . ?
F40 C40 1.344(3) . ?
C40 C41 1.368(4) . ?
F41 C41 1.345(3) . ?
C41 C42 1.376(3) . ?
C42 F42 1.344(3) . ?

loop_
_geom_torsion_atom_site_label_1
_geom_torsion_atom_site_label_2
_geom_torsion_atom_site_label_3
_geom_torsion_atom_site_label_4
_geom_torsion
_geom_torsion_site_symmetry_1
_geom_torsion_site_symmetry_2
_geom_torsion_site_symmetry_3
_geom_torsion_site_symmetry_4
_geom_torsion_publ_flag
C8 C1 C2 C15 -0.3(4) . . . . ?
C6 C1 C2 C15 176.1(2) . . . . ?
C8 C1 C2 C3 -176.7(2) . . . . ?
C6 C1 C2 C3 -0.4(2) . . . . ?
C15 C2 C3 C7 -141.0(2) . . . . ?
C1 C2 C3 C7 35.3(2) . . . . ?
C15 C2 C3 C4 113.4(3) . . . . ?
C1 C2 C3 C4 -70.3(2) . . . . ?
C2 C3 C4 C5 69.8(2) . . . . ?
C7 C3 C4 C5 -35.2(2) . . . . ?
C3 C4 C5 C6 -0.5(2) . . . . ?
C8 C1 C6 C5 -113.4(3) . . . . ?
C2 C1 C6 C5 70.4(2) . . . . ?
C8 C1 C6 C7 141.6(2) . . . . ?
C2 C1 C6 C7 -34.6(2) . . . . ?
C4 C5 C6 C1 -68.8(2) . . . . ?
C4 C5 C6 C7 35.9(2) . . . . ?
C2 C3 C7 C6 -54.7(2) . . . . ?
C4 C3 C7 C6 56.4(2) . . . . ?
C1 C6 C7 C3 54.4(2) . . . . ?
C5 C6 C7 C3 -56.5(2) . . . . ?
C2 C1 C8 C9 177.8(2) . . . . ?
C6 C1 C8 C9 2.4(4) . . . . ?
C1 C8 C9 C14 -147.0(3) . . . . ?
C1 C8 C9 C10 33.4(4) . . . . ?
C14 C9 C10 C11 0.9(3) . . . . ?
C8 C9 C10 C11 -179.6(2) . . . . ?
C9 C10 C11 C12 0.3(4) . . . . ?
C10 C11 C12 C13 -1.1(4) . . . . ?
C11 C12 C13 C14 0.6(4) . . . . ?
C12 C13 C14 C9 0.7(4) . . . . ?
C10 C9 C14 C13 -1.4(3) . . . . ?
C8 C9 C14 C13 179.1(2) . . . . ?
C1 C2 C15 C16 -179.8(2) . . . . ?
C3 C2 C15 C16 -4.2(4) . . . . ?
C2 C15 C16 C17 -33.8(4) . . . . ?
C2 C15 C16 C21 148.0(2) . . . . ?
C21 C16 C17 C18 -1.1(3) . . . . ?
C15 C16 C17 C18 -179.4(2) . . . . ?
C16 C17 C18 C19 -0.6(4) . . . . ?
C17 C18 C19 C20 1.3(4) . . . . ?
C18 C19 C20 C21 -0.2(4) . . . . ?
C19 C20 C21 C16 -1.6(4) . . . . ?
C17 C16 C21 C20 2.2(3) . . . . ?
C15 C16 C21 C20 -179.5(2) . . . . ?
C29 C22 C23 C36 -4.0(4) . . . . ?
C27 C22 C23 C36 172.5(2) . . . . ?
C29 C22 C23 C24 -178.6(2) . . . . ?
C27 C22 C23 C24 -2.1(2) . . . . ?
C36 C23 C24 C28 -137.9(2) . . . . ?
C22 C23 C24 C28 36.5(2) . . . . ?
C36 C23 C24 C25 116.8(2) . . . . ?
C22 C23 C24 C25 -68.7(2) . . . . ?
C23 C24 C25 C26 70.8(2) . . . . ?
C28 C24 C25 C26 -33.5(2) . . . . ?
C24 C25 C26 C27 -2.2(2) . . . . ?
C29 C22 C27 C28 143.0(2) . . . . ?
C23 C22 C27 C28 -33.3(2) . . . . ?
C29 C22 C27 C26 -111.6(3) . . . . ?
C23 C22 C27 C26 72.0(2) . . . . ?
C25 C26 C27 C22 -67.9(2) . . . . ?
C25 C26 C27 C28 37.2(2) . . . . ?
C22 C27 C28 C24 54.0(2) . . . . ?
C26 C27 C28 C24 -56.9(2) . . . . ?
C23 C24 C28 C27 -55.2(2) . . . . ?
C25 C24 C28 C27 55.3(2) . . . . ?
C23 C22 C29 C30 175.8(2) . . . . ?
C27 C22 C29 C30 0.2(4) . . . . ?
C22 C29 C30 C35 -141.5(2) . . . . ?
C22 C29 C30 C31 39.7(4) . . . . ?
C35 C30 C31 F31 -177.10(19) . . . . ?
C29 C30 C31 F31 1.8(3) . . . . ?
C35 C30 C31 C32 1.5(3) . . . . ?
C29 C30 C31 C32 -179.6(2) . . . . ?
F31 C31 C32 F32 -3.1(3) . . . . ?
C30 C31 C32 F32 178.21(19) . . . . ?
F31 C31 C32 C33 177.8(2) . . . . ?
C30 C31 C32 C33 -0.8(4) . . . . ?
F32 C32 C33 F33 -0.3(4) . . . . ?
C31 C32 C33 F33 178.7(2) . . . . ?
F32 C32 C33 C34 -179.1(2) . . . . ?
C31 C32 C33 C34 -0.1(4) . . . . ?
F33 C33 C34 F34 0.3(3) . . . . ?
C32 C33 C34 F34 179.1(2) . . . . ?
F33 C33 C34 C35 -178.7(2) . . . . ?
C32 C33 C34 C35 0.1(4) . . . . ?
F34 C34 C35 F35 0.9(3) . . . . ?
C33 C34 C35 F35 179.91(19) . . . . ?
F34 C34 C35 C30 -178.3(2) . . . . ?
C33 C34 C35 C30 0.7(4) . . . . ?
C31 C30 C35 F35 179.35(17) . . . . ?
C29 C30 C35 F35 0.4(3) . . . . ?
C31 C30 C35 C34 -1.4(3) . . . . ?
C29 C30 C35 C34 179.6(2) . . . . ?
C22 C23 C36 C37 -175.4(2) . . . . ?
C24 C23 C36 C37 -2.1(4) . . . . ?
C23 C36 C37 C38 -41.6(3) . . . . ?
C23 C36 C37 C42 138.4(2) . . . . ?
C42 C37 C38 F38 175.31(18) . . . . ?
C36 C37 C38 F38 -4.7(3) . . . . ?
C42 C37 C38 C39 -1.5(3) . . . . ?
C36 C37 C38 C39 178.5(2) . . . . ?
F38 C38 C39 F39 0.5(3) . . . . ?
C37 C38 C39 F39 177.4(2) . . . . ?
F38 C38 C39 C40 -178.20(19) . . . . ?
C37 C38 C39 C40 -1.3(3) . . . . ?
F39 C39 C40 F40 2.2(3) . . . . ?
C38 C39 C40 F40 -179.16(19) . . . . ?
F39 C39 C40 C41 -175.8(2) . . . . ?
C38 C39 C40 C41 2.8(3) . . . . ?
F40 C40 C41 F41 0.8(3) . . . . ?
C39 C40 C41 F41 178.82(19) . . . . ?
F40 C40 C41 C42 -179.54(19) . . . . ?
C39 C40 C41 C42 -1.5(4) . . . . ?
F41 C41 C42 F42 -0.7(3) . . . . ?
C40 C41 C42 F42 179.7(2) . . . . ?
F41 C41 C42 C37 178.2(2) . . . . ?
C40 C41 C42 C37 -1.4(4) . . . . ?
C38 C37 C42 F42 -178.24(19) . . . . ?
C36 C37 C42 F42 1.7(3) . . . . ?
C38 C37 C42 C41 2.9(3) . . . . ?
C36 C37 C42 C41 -177.1(2) . . . . ?
